data_1513573
loop_
_publ_author_name
'Dubey, Ritesh'
'Pavan, Mysore S.'
'Guru Row, Tayur N.'
'Desiraju, Gautam R.'

_publ_section_title
;
 Crystal landscape in the orcinol:4,4'-bipyridine system: synthon
 modularity, polymorphism and transferability of multipole charge density
 parameters
;
_journal_issue 1
_journal_name_full IUCrJ
_journal_page_first 8
_journal_page_last 18
_journal_paper_doi 10.1107/S2052252513024421
_journal_volume 1
_journal_year 2014
_chemical_compound_source 'see text'
_chemical_formula_moiety '3(C10 H8 N2), 2(C7 H8 O2)'
_chemical_formula_sum 'C44 H40 N6 O4'
_chemical_formula_weight 716.84
_chemical_name_systematic ?
_space_group_IT_number 14
_symmetry_cell_setting monoclinic
_symmetry_Int_Tables_number 14
_symmetry_space_group_name_Hall '-P 2yn'
_symmetry_space_group_name_H-M 'P 1 21/n 1'
_atom_sites_solution_hydrogens mixed
_cell_angle_alpha 90
_cell_angle_beta 96.381(3)
_cell_angle_gamma 90
_cell_formula_units_Z 2
_cell_length_a 9.1180(3)
_cell_length_b 12.3427(4)
_cell_length_c 16.6400(4)
_cell_measurement_temperature 200
_cell_volume 1861.08(10)
_computing_cell_refinement
;
CrysAlisPro, Agilent Technologies,
Version 1.171.35.19 (release 27-10-2011 CrysAlis171 .NET)
(compiled Oct 27 2011,15:02:11)
;
_computing_data_collection
;
CrysAlisPro, Agilent Technologies,
Version 1.171.35.19 (release 27-10-2011 CrysAlis171 .NET)
(compiled Oct 27 2011,15:02:11)
;
_computing_data_reduction
;
CrysAlisPro, Agilent Technologies,
Version 1.171.35.19 (release 27-10-2011 CrysAlis171 .NET)
(compiled Oct 27 2011,15:02:11)
;
_computing_publication_material 'PLATON (Spek, 2003)'
_computing_structure_refinement 'SHELXL-2013 (Sheldrick, 2013)'
_computing_structure_solution 'SHELXS-97 (Sheldrick, 2008)'
_diffrn_ambient_temperature 200
_diffrn_detector_area_resol_mean 16.0839
_diffrn_measured_fraction_theta_full 0.999
_diffrn_measured_fraction_theta_max 1.000
_diffrn_measurement_device_type 'Xcalibur, Eos, Nova'
_diffrn_measurement_method '\w scans'
_diffrn_radiation_monochromator mirror
_diffrn_radiation_probe x-ray
_diffrn_radiation_source 'Mova (Mo) X-ray Source'
_diffrn_radiation_type MoK\a
_diffrn_radiation_wavelength 0.71073
_diffrn_reflns_av_R_equivalents 0.0277
_diffrn_reflns_limit_h_max 11
_diffrn_reflns_limit_h_min -11
_diffrn_reflns_limit_k_max 15
_diffrn_reflns_limit_k_min -15
_diffrn_reflns_limit_l_max 21
_diffrn_reflns_limit_l_min -21
_diffrn_reflns_number 12473
_diffrn_reflns_reduction_process
;
;
_diffrn_reflns_theta_full 25.24
_diffrn_reflns_theta_max 27.00
_diffrn_reflns_theta_min 2.46
_exptl_absorpt_coefficient_mu 0.084
_exptl_absorpt_correction_T_max 0.999
_exptl_absorpt_correction_T_min 0.998
_exptl_absorpt_correction_type analytical
_exptl_absorpt_process_details
;
CrysAlisPro, Agilent Technologies,
Version 1.171.36.20 (release 27-06-2012 CrysAlis171 .NET)
(compiled Jul 11 2012,15:38:31)
Analytical numeric absorption correction using a multifaceted crystal
            model based on expressions derived by R.C. Clark & J.S. Reid.
(Clark, R. C. & Reid, J. S. (1995). Acta Cryst. A51, 887-897)
;
_exptl_crystal_colour colourless
_exptl_crystal_density_diffrn 1.279
_exptl_crystal_density_method 'Not Measured'
_exptl_crystal_description block
_exptl_crystal_F_000 756
_exptl_crystal_size_max 0.500
_exptl_crystal_size_mid 0.300
_exptl_crystal_size_min 0.200
_refine_diff_density_max 0.290
_refine_diff_density_min -0.208
_refine_diff_density_rms 0.044
_refine_ls_extinction_method none
_refine_ls_goodness_of_fit_ref 1.081
_refine_ls_hydrogen_treatment mixed
_refine_ls_matrix_type full
_refine_ls_number_parameters 252
_refine_ls_number_reflns 4065
_refine_ls_number_restraints 0
_refine_ls_restrained_S_all 1.081
_refine_ls_R_factor_all 0.0854
_refine_ls_R_factor_gt 0.0582
_refine_ls_shift/su_max 0.000
_refine_ls_shift/su_mean 0.000
_refine_ls_structure_factor_coef Fsqd
_refine_ls_weighting_details ' WHERE P=(FO^2^+2FC^2^)/3'
_refine_ls_weighting_scheme calc
_refine_ls_wR_factor_gt 0.1489
_refine_ls_wR_factor_ref 0.1677
_reflns_number_gt 2819
_reflns_number_total 4065
_reflns_threshold_expression >2sigma(I)
_cod_data_source_file lc5058sup1.cif
_cod_data_source_block III_200K
_cod_depositor_comments
;
The following automatic conversions were performed:

'_symmetry_cell_setting' value 'Monoclinic' changed to 'monoclinic'
according to
/usr/data/users/saulius/automatic-downloads/current/IUCr/lib/dictionaries/cif_core.dic
dictionary named 'cif_core.dic' version 2.4.2 from 2011-04-26.

Automatic conversion script
Id: cif_fix_values 2281 2013-09-26 08:29:07Z andrius 
;
_cod_original_sg_symbol_H-M 'P 21/n'
_cod_database_code 1513573

loop_
_symmetry_equiv_pos_site_id
_symmetry_equiv_pos_as_xyz
1 x,y,z
2 1/2-x,1/2+y,1/2-z
3 -x,-y,-z
4 1/2+x,1/2-y,1/2+z

loop_
_atom_site_aniso_label
_atom_site_aniso_U_11
_atom_site_aniso_U_22
_atom_site_aniso_U_33
_atom_site_aniso_U_23
_atom_site_aniso_U_13
_atom_site_aniso_U_12
O1 0.0490(8) 0.0403(7) 0.0572(8) 0.0011(6) 0.0226(6) 0.0037(6)
O2 0.0491(9) 0.0415(8) 0.0654(9) -0.0009(6) 0.0230(7) -0.0077(6)
C16 0.0343(9) 0.0477(11) 0.0326(8) -0.0017(7) 0.0094(7) -0.0023(8)
C17 0.0359(9) 0.0412(10) 0.0376(9) 0.0039(7) 0.0105(7) -0.0039(8)
C18 0.0362(9) 0.0394(10) 0.0310(8) 0.0017(7) 0.0068(7) 0.0023(8)
C19 0.0317(9) 0.0437(10) 0.0304(8) 0.0005(7) 0.0081(7) -0.0033(7)
C20 0.0380(10) 0.0407(10) 0.0330(8) -0.0005(7) 0.0060(7) -0.0056(8)
C21 0.0386(10) 0.0425(10) 0.0404(9) -0.0040(8) 0.0108(7) 0.0011(8)
C22 0.0456(12) 0.0585(13) 0.0626(13) -0.0031(10) 0.0270(10) -0.0028(10)
N1 0.0442(10) 0.0633(11) 0.0505(9) -0.0061(8) 0.0150(8) 0.0094(8)
N2 0.0404(9) 0.0584(10) 0.0557(10) 0.0081(8) 0.0188(7) 0.0049(8)
C6 0.0489(12) 0.0814(16) 0.0466(11) 0.0000(10) 0.0097(9) 0.0234(11)
C7 0.0451(11) 0.0720(14) 0.0377(10) 0.0015(9) 0.0065(8) 0.0126(10)
C8 0.0333(9) 0.0468(10) 0.0381(9) -0.0005(8) 0.0069(7) -0.0015(8)
C9 0.0400(11) 0.1028(19) 0.0400(10) 0.0013(11) 0.0061(8) 0.0142(12)
C10 0.0496(12) 0.1012(19) 0.0404(10) -0.0029(11) 0.0123(9) 0.0120(12)
C11 0.0339(9) 0.0461(10) 0.0382(9) 0.0053(8) 0.0095(7) 0.0017(8)
C12 0.0405(11) 0.0911(17) 0.0428(10) -0.0044(11) 0.0068(8) 0.0115(11)
C13 0.0554(13) 0.0917(17) 0.0455(11) -0.0027(11) 0.0162(10) 0.0141(13)
C14 0.0356(11) 0.0795(16) 0.0575(12) 0.0023(11) 0.0089(9) 0.0063(10)
C15 0.0393(11) 0.0790(15) 0.0457(10) -0.0038(10) 0.0052(8) 0.0080(10)
N6 0.0471(11) 0.0914(15) 0.0565(11) 0.0013(10) 0.0175(9) -0.0132(10)
C1 0.0423(12) 0.122(2) 0.0430(11) 0.0183(13) 0.0044(9) -0.0125(13)
C2 0.0500(14) 0.134(3) 0.0497(12) 0.0228(14) 0.0147(10) -0.0122(15)
C4 0.0423(12) 0.121(2) 0.0510(12) -0.0088(13) 0.0089(10) -0.0247(13)
C5 0.0444(12) 0.1058(19) 0.0373(10) -0.0020(11) 0.0060(8) -0.0209(12)
C23 0.0350(10) 0.0457(10) 0.0362(9) -0.0025(7) 0.0083(7) -0.0001(8)

loop_
_atom_site_label
_atom_site_type_symbol
_atom_site_thermal_displace_type
_atom_site_fract_x
_atom_site_fract_y
_atom_site_fract_z
_atom_site_occupancy
_atom_site_U_iso_or_equiv
_atom_site_calc_flag
O1 O Uani 0.45565(15) 0.70157(10) 0.17978(8) 1.000 0.0476(4) .
O2 O Uani 0.46038(16) 1.09128(10) 0.18582(9) 1.000 0.0508(5) .
C16 C Uani 0.19886(19) 0.89584(14) 0.24919(10) 1.000 0.0378(5) .
C17 C Uani 0.26404(19) 0.79897(14) 0.23078(10) 1.000 0.0378(5) .
C18 C Uani 0.39671(19) 0.79956(14) 0.19626(9) 1.000 0.0353(5) .
C19 C Uani 0.46426(18) 0.89638(14) 0.18081(9) 1.000 0.0349(5) .
C20 C Uani 0.39825(19) 0.99301(14) 0.19919(10) 1.000 0.0371(5) .
C21 C Uani 0.26539(19) 0.99268(15) 0.23299(10) 1.000 0.0400(6) .
C22 C Uani 0.0541(2) 0.89544(17) 0.28589(13) 1.000 0.0540(7) .
N1 N Uani 0.78816(18) 0.58550(14) 0.39080(10) 1.000 0.0519(6) .
N2 N Uani 0.18020(17) 0.77434(14) 0.58332(10) 1.000 0.0505(6) .
C6 C Uani 0.7861(2) 0.58091(19) 0.47052(12) 1.000 0.0586(8) .
C7 C Uani 0.6689(2) 0.61418(18) 0.50977(11) 1.000 0.0515(7) .
C8 C Uani 0.54411(19) 0.65516(15) 0.46580(10) 1.000 0.0392(5) .
C9 C Uani 0.5438(2) 0.6570(2) 0.38255(12) 1.000 0.0608(8) .
C10 C Uani 0.6659(2) 0.6214(2) 0.34874(12) 1.000 0.0632(8) .
C11 C Uani 0.41744(19) 0.69716(15) 0.50584(10) 1.000 0.0390(5) .
C12 C Uani 0.4357(2) 0.7326(2) 0.58518(11) 1.000 0.0580(8) .
C13 C Uani 0.3161(2) 0.7698(2) 0.62074(12) 1.000 0.0634(8) .
C14 C Uani 0.1639(2) 0.7450(2) 0.50619(12) 1.000 0.0573(8) .
C15 C Uani 0.2771(2) 0.70567(19) 0.46592(12) 1.000 0.0546(7) .
N6 N Uani 0.6683(2) 0.40089(17) 0.06817(11) 1.000 0.0641(7) .
C1 C Uani 0.9219(2) 0.4508(2) 0.09376(12) 1.000 0.0691(9) .
C2 C Uani 0.7908(3) 0.4128(2) 0.11679(14) 1.000 0.0772(12) .
C4 C Uani 0.6777(2) 0.4278(2) -0.00732(13) 1.000 0.0712(9) .
C5 C Uani 0.8035(2) 0.4664(2) -0.03679(12) 1.000 0.0624(8) .
C23 C Uani 0.93106(18) 0.47943(15) 0.01427(10) 1.000 0.0386(6) .
H1O H Uiso 0.535(3) 0.706(2) 0.1433(16) 1.000 0.100(9) .
H2O H Uiso 0.544(3) 1.0831(19) 0.1571(14) 1.000 0.077(8) .
H17 H Uiso 0.21850 0.73210 0.24170 1.000 0.0450 calc
H19 H Uiso 0.55510 0.89670 0.15780 1.000 0.0420 calc
H21 H Uiso 0.22030 1.05930 0.24500 1.000 0.0480 calc
H22A H Uiso 0.02260 0.82050 0.29320 0.500 0.0810 calc
H22B H Uiso -0.02110 0.93350 0.24980 0.500 0.0810 calc
H22C H Uiso 0.06720 0.93210 0.33850 0.500 0.0810 calc
H22D H Uiso 0.02320 0.97020 0.29450 0.500 0.0810 calc
H22E H Uiso 0.06690 0.85720 0.33780 0.500 0.0810 calc
H22F H Uiso -0.02140 0.85870 0.24920 0.500 0.0810 calc
H6 H Uiso 0.87070 0.55300 0.50230 1.000 0.0700 calc
H7 H Uiso 0.67400 0.60890 0.56700 1.000 0.0620 calc
H9 H Uiso 0.45980 0.68270 0.34910 1.000 0.0730 calc
H10 H Uiso 0.66230 0.62250 0.29150 1.000 0.0760 calc
H12 H Uiso 0.53060 0.73120 0.61510 1.000 0.0700 calc
H13 H Uiso 0.33190 0.79370 0.67530 1.000 0.0760 calc
H14 H Uiso 0.06870 0.75150 0.47690 1.000 0.0690 calc
H15 H Uiso 0.25840 0.68450 0.41080 1.000 0.0660 calc
H1 H Uiso 1.00610 0.45720 0.13260 1.000 0.0830 calc
H2 H Uiso 0.78890 0.39390 0.17200 1.000 0.0930 calc
H4 H Uiso 0.59150 0.42020 -0.04460 1.000 0.0850 calc
H5 H Uiso 0.80170 0.48390 -0.09250 1.000 0.0750 calc

loop_
_atom_type_symbol
_atom_type_description
_atom_type_scat_dispersion_real
_atom_type_scat_dispersion_imag
_atom_type_scat_source
O O 0.0106 0.0060 'International Tables Vol C Tables 4.2.6.8 and 6.1.1.4'
N N 0.0061 0.0033 'International Tables Vol C Tables 4.2.6.8 and 6.1.1.4'
H H 0.0000 0.0000 'International Tables Vol C Tables 4.2.6.8 and 6.1.1.4'
C C 0.0033 0.0016 'International Tables Vol C Tables 4.2.6.8 and 6.1.1.4'

loop_
_geom_angle_atom_site_label_1
_geom_angle_atom_site_label_2
_geom_angle_atom_site_label_3
_geom_angle
_geom_angle_site_symmetry_3
_geom_angle_publ_flag
C18 O1 H1O 113.8(14) . no
C20 O2 H2O 111.0(14) . no
C6 N1 C10 115.90(17) . yes
C13 N2 C14 116.22(17) . yes
C2 N6 C4 114.86(19) . yes
C17 C16 C22 120.07(16) . no
C21 C16 C22 120.20(16) . no
C17 C16 C21 119.72(16) . no
C16 C17 C18 119.97(16) . no
O1 C18 C17 117.20(15) . yes
C17 C18 C19 120.39(16) . no
O1 C18 C19 122.41(15) . yes
C18 C19 C20 119.34(15) . no
O2 C20 C19 121.99(16) . yes
O2 C20 C21 117.62(16) . yes
C19 C20 C21 120.39(16) . no
C16 C21 C20 120.18(17) . no
C18 C17 H17 120.00 . no
C16 C17 H17 120.00 . no
C18 C19 H19 120.00 . no
C20 C19 H19 120.00 . no
C16 C21 H21 120.00 . no
C20 C21 H21 120.00 . no
C16 C22 H22C 109.00 . no
C16 C22 H22E 109.00 . no
C16 C22 H22F 110.00 . no
C16 C22 H22D 109.00 . no
C16 C22 H22A 109.00 . no
C16 C22 H22B 109.00 . no
H22A C22 H22E 56.00 . no
H22A C22 H22F 56.00 . no
H22B C22 H22C 109.00 . no
H22B C22 H22D 56.00 . no
H22B C22 H22E 141.00 . no
H22B C22 H22F 56.00 . no
H22C C22 H22D 56.00 . no
H22C C22 H22E 56.00 . no
H22C C22 H22F 141.00 . no
H22D C22 H22E 109.00 . no
H22D C22 H22F 109.00 . no
H22E C22 H22F 109.00 . no
H22A C22 H22B 109.00 . no
H22A C22 H22C 109.00 . no
H22A C22 H22D 141.00 . no
N1 C6 C7 123.97(18) . yes
C6 C7 C8 119.76(17) . no
C7 C8 C11 121.71(15) . no
C9 C8 C11 121.75(16) . no
C7 C8 C9 116.53(17) . no
C8 C9 C10 119.51(18) . no
N1 C10 C9 124.27(18) . yes
C8 C11 C12 121.34(16) . no
C12 C11 C15 116.27(17) . no
C8 C11 C15 122.37(16) . no
C11 C12 C13 119.93(17) . no
N2 C13 C12 123.82(19) . yes
N2 C14 C15 123.83(18) . yes
C11 C15 C14 119.81(18) . no
N1 C6 H6 118.00 . no
C7 C6 H6 118.00 . no
C8 C7 H7 120.00 . no
C6 C7 H7 120.00 . no
C8 C9 H9 120.00 . no
C10 C9 H9 120.00 . no
C9 C10 H10 118.00 . no
N1 C10 H10 118.00 . no
C11 C12 H12 120.00 . no
C13 C12 H12 120.00 . no
C12 C13 H13 118.00 . no
N2 C13 H13 118.00 . no
N2 C14 H14 118.00 . no
C15 C14 H14 118.00 . no
C11 C15 H15 120.00 . no
C14 C15 H15 120.00 . no
C2 C1 C23 120.03(18) . no
N6 C2 C1 124.9(2) . yes
N6 C4 C5 124.94(19) . yes
C4 C5 C23 120.07(18) . no
C1 C23 C5 115.22(16) . no
C1 C23 C23 122.58(15) 3_765 no
C5 C23 C23 122.20(16) 3_765 no
C2 C1 H1 120.00 . no
C23 C1 H1 120.00 . no
N6 C2 H2 118.00 . no
C1 C2 H2 118.00 . no
N6 C4 H4 118.00 . no
C5 C4 H4 117.00 . no
C4 C5 H5 120.00 . no
C23 C5 H5 120.00 . no

loop_
_geom_bond_atom_site_label_1
_geom_bond_atom_site_label_2
_geom_bond_distance
_geom_bond_site_symmetry_2
_geom_bond_publ_flag
O1 C18 1.364(2) . yes
O2 C20 1.367(2) . yes
O1 H1O 1.00(3) . no
O2 H2O 0.95(3) . no
N1 C6 1.330(3) . yes
N1 C10 1.325(3) . yes
N2 C13 1.325(2) . yes
N2 C14 1.326(3) . yes
N6 C4 1.311(3) . yes
N6 C2 1.313(3) . yes
C16 C21 1.381(3) . no
C16 C22 1.515(3) . no
C16 C17 1.385(2) . no
C17 C18 1.396(2) . no
C18 C19 1.382(2) . no
C19 C20 1.385(2) . no
C20 C21 1.391(2) . no
C17 H17 0.9500 . no
C19 H19 0.9500 . no
C21 H21 0.9500 . no
C22 H22D 0.9800 . no
C22 H22E 0.9800 . no
C22 H22B 0.9800 . no
C22 H22C 0.9800 . no
C22 H22A 0.9800 . no
C22 H22F 0.9800 . no
C6 C7 1.376(3) . no
C7 C8 1.379(3) . no
C8 C11 1.489(2) . no
C8 C9 1.385(3) . no
C9 C10 1.374(3) . no
C11 C15 1.379(3) . no
C11 C12 1.383(3) . no
C12 C13 1.376(3) . no
C14 C15 1.380(3) . no
C6 H6 0.9500 . no
C7 H7 0.9500 . no
C9 H9 0.9500 . no
C10 H10 0.9500 . no
C12 H12 0.9500 . no
C13 H13 0.9500 . no
C14 H14 0.9500 . no
C15 H15 0.9500 . no
C1 C2 1.378(3) . no
C1 C23 1.381(3) . no
C4 C5 1.381(3) . no
C5 C23 1.372(3) . no
C23 C23 1.482(2) 3_765 no
C1 H1 0.9500 . no
C2 H2 0.9500 . no
C4 H4 0.9500 . no
C5 H5 0.9500 . no

loop_
_geom_contact_atom_site_label_1
_geom_contact_atom_site_label_2
_geom_contact_distance
_geom_contact_site_symmetry_2
_geom_contact_publ_flag
O1 C10 3.371(2) . no
O1 N2 2.755(2) 4_564 no
O1 C4 3.389(3) 3_665 no
O2 N1 2.745(2) 2_655 no
O1 H21 2.7700 2_545 no
O1 H10 2.6800 . no
O1 H4 2.7000 3_665 no
O1 H22D 2.8900 2_545 no
O1 H9 2.8200 . no
O2 H15 2.6800 2_555 no
O2 H17 2.7500 2_555 no
O2 H22A 2.8500 2_555 no
N1 O2 2.745(2) 2_645 no
N2 C19 3.414(2) 4_465 no
N2 O1 2.755(2) 4_465 no
N6 C22 3.333(3) 2_545 no
N1 H2O 1.80(3) 2_645 no
N1 H19 2.9000 2_645 no
N2 H19 2.7600 4_465 no
N2 H1O 1.76(3) 4_465 no
N6 H22C 2.8100 2_545 no
N6 H14 2.8800 2_545 no
N6 H22E 2.8400 2_545 no
C2 C9 3.499(3) 2_645 no
C4 O1 3.389(3) 3_665 no
C9 C2 3.499(3) 2_655 no
C10 O1 3.371(2) . no
C19 N2 3.414(2) 4_564 no
C22 N6 3.333(3) 2_555 no
C1 H5 2.6500 3_765 no
C5 H22C 3.0900 4_564 no
C5 H1 2.6600 3_765 no
C6 H2O 2.76(3) 2_645 no
C7 H12 2.6900 . no
C9 H15 2.7200 . no
C10 H22B 3.0500 2_545 no
C10 H2O 2.70(3) 2_645 no
C12 H22F 2.9400 4_565 no
C12 H7 2.7000 . no
C13 H22F 2.9300 4_565 no
C13 H1O 2.65(3) 4_465 no
C14 H1O 2.75(3) 4_465 no
C15 H9 2.7100 . no
C16 H5 3.0800 4_465 no
C16 H12 3.0100 4_464 no
C16 H7 3.0200 4_464 no
C17 H9 2.8900 . no
C17 H21 2.9900 2_545 no
C17 H7 2.9800 4_464 no
C17 H12 2.7300 4_464 no
C18 H7 3.0100 4_464 no
C18 H9 2.9200 . no
C19 H6 3.0600 4_464 no
C19 H7 3.0800 4_464 no
C20 H1 2.8700 2_655 no
C20 H7 3.1000 4_464 no
C21 H17 2.9900 2_555 no
C21 H5 2.9000 4_465 no
C21 H7 3.0600 4_464 no
C21 H1 2.9200 2_655 no
H1 H5 2.0700 3_765 no
H1 C21 2.9200 2_645 no
H1 C20 2.8700 2_645 no
H1 C5 2.6600 3_765 no
H1O H19 2.3700 . no
H1O H4 2.4600 3_665 no
H1O N2 1.76(3) 4_564 no
H1O C14 2.75(3) 4_564 no
H1O C13 2.65(3) 4_564 no
H2O H19 2.3000 . no
H2O N1 1.80(3) 2_655 no
H2O C6 2.76(3) 2_655 no
H2O C10 2.70(3) 2_655 no
H4 H1O 2.4600 3_665 no
H4 O1 2.7000 3_665 no
H5 C16 3.0800 4_564 no
H5 C1 2.6500 3_765 no
H5 H1 2.0700 3_765 no
H5 H22C 2.5300 4_564 no
H5 C21 2.9000 4_564 no
H6 C19 3.0600 4_565 no
H7 H12 2.2000 . no
H7 C18 3.0100 4_565 no
H7 C16 3.0200 4_565 no
H7 C17 2.9800 4_565 no
H7 C12 2.7000 . no
H7 C21 3.0600 4_565 no
H7 C19 3.0800 4_565 no
H7 C20 3.1000 4_565 no
H9 C17 2.8900 . no
H9 O1 2.8200 . no
H9 C15 2.7100 . no
H9 H15 2.2000 . no
H9 C18 2.9200 . no
H10 O1 2.6800 . no
H12 H22F 2.5800 4_565 no
H12 C16 3.0100 4_565 no
H12 C17 2.7300 4_565 no
H12 H7 2.2000 . no
H12 C7 2.6900 . no
H13 H22F 2.5400 4_565 no
H14 N6 2.8800 2_555 no
H15 C9 2.7200 . no
H15 O2 2.6800 2_545 no
H15 H9 2.2000 . no
H17 C21 2.9900 2_545 no
H17 H22A 2.3400 . no
H17 O2 2.7500 2_545 no
H17 H21 2.2100 2_545 no
H19 H2O 2.3000 . no
H19 N1 2.9000 2_655 no
H19 H1O 2.3700 . no
H19 N2 2.7600 4_564 no
H21 O1 2.7700 2_555 no
H21 H22D 2.3300 . no
H21 H17 2.2100 2_555 no
H21 C17 2.9900 2_555 no
H22A O2 2.8500 2_545 no
H22A H17 2.3400 . no
H22B C10 3.0500 2_555 no
H22C H5 2.5300 4_465 no
H22C N6 2.8100 2_555 no
H22C C5 3.0900 4_465 no
H22D O1 2.8900 2_555 no
H22D H21 2.3300 . no
H22E N6 2.8400 2_555 no
H22F C12 2.9400 4_464 no
H22F H13 2.5400 4_464 no
H22F C13 2.9300 4_464 no
H22F H12 2.5800 4_464 no

loop_
_geom_hbond_atom_site_label_D
_geom_hbond_atom_site_label_H
_geom_hbond_atom_site_label_A
_geom_hbond_distance_DH
_geom_hbond_distance_HA
_geom_hbond_distance_DA
_geom_hbond_angle_DHA
_geom_hbond_site_symmetry_A
_geom_hbond_publ_flag
O1 H1O N2 1.00(3) 1.76(3) 2.755(2) 175(2) 4_564 yes
O2 H2O N1 0.95(3) 1.80(3) 2.745(2) 172(2) 2_655 yes

loop_
_geom_torsion_atom_site_label_1
_geom_torsion_atom_site_label_2
_geom_torsion_atom_site_label_3
_geom_torsion_atom_site_label_4
_geom_torsion
_geom_torsion_site_symmetry_3
_geom_torsion_site_symmetry_4
_geom_torsion_publ_flag
C6 N1 C10 C9 2.7(3) . . no
C10 N1 C6 C7 -2.3(3) . . no
C13 N2 C14 C15 3.6(3) . . no
C14 N2 C13 C12 -2.9(3) . . no
C2 N6 C4 C5 -0.2(4) . . no
C4 N6 C2 C1 0.4(4) . . no
C17 C16 C21 C20 -0.8(3) . . no
C22 C16 C21 C20 -179.92(16) . . no
C22 C16 C17 C18 179.39(16) . . no
C21 C16 C17 C18 0.2(2) . . no
C16 C17 C18 O1 179.78(15) . . no
C16 C17 C18 C19 0.5(2) . . no
C17 C18 C19 C20 -0.6(2) . . no
O1 C18 C19 C20 -179.91(15) . . no
C18 C19 C20 O2 179.51(15) . . no
C18 C19 C20 C21 0.1(2) . . no
C19 C20 C21 C16 0.6(3) . . no
O2 C20 C21 C16 -178.84(16) . . no
N1 C6 C7 C8 0.0(3) . . no
C6 C7 C8 C9 1.9(3) . . no
C6 C7 C8 C11 -176.97(19) . . no
C7 C8 C11 C12 23.1(3) . . no
C7 C8 C11 C15 -158.7(2) . . no
C11 C8 C9 C10 177.3(2) . . no
C7 C8 C9 C10 -1.6(3) . . no
C9 C8 C11 C12 -155.8(2) . . no
C9 C8 C11 C15 22.5(3) . . no
C8 C9 C10 N1 -0.8(4) . . no
C15 C11 C12 C13 2.4(3) . . no
C8 C11 C15 C14 179.9(2) . . no
C8 C11 C12 C13 -179.3(2) . . no
C12 C11 C15 C14 -1.8(3) . . no
C11 C12 C13 N2 0.0(4) . . no
N2 C14 C15 C11 -1.3(4) . . no
C2 C1 C23 C23 -179.9(2) . 3_765 no
C23 C1 C2 N6 -0.1(4) . . no
C2 C1 C23 C5 -0.3(3) . . no
N6 C4 C5 C23 -0.2(4) . . no
C4 C5 C23 C1 0.5(3) . . no
C4 C5 C23 C23 -180.0(2) . 3_765 no
C1 C23 C23 C1 -180.0(2) 3_765 3_765 no
C1 C23 C23 C5 -0.5(3) 3_765 3_765 no
C5 C23 C23 C1 0.5(3) 3_765 3_765 no
C5 C23 C23 C5 180.0(2) 3_765 3_765 no
